data_4088644
loop_
_publ_author_name
'Nagaoka, Masahiro'
'Kawashima, Takashi'
'Suzuki, Hiroharu'
'Takao, Toshiro'

_publ_section_title
;
 Dehydrogenative Coupling of 4-Substituted Pyridines Catalyzed by a
 Trinuclear Complex of Ruthenium and Cobalt
;
_journal_issue 14
_journal_name_full Organometallics
_journal_page_first 2348
_journal_paper_doi 10.1021/acs.organomet.6b00277
_journal_volume 35
_journal_year 2016
_chemical_formula_sum 'C32 H42 N2 O2 Ru2'
_chemical_formula_weight 688.82
_space_group_IT_number 14
_space_group_name_Hall '-P 2ybc'
_space_group_name_H-M_alt 'P 1 21/c 1'
_symmetry_cell_setting monoclinic
_symmetry_space_group_name_H-M 'P 1 21/c 1'
_atom_sites_solution_hydrogens geom
_atom_sites_solution_primary direct
_atom_sites_solution_secondary difmap
_audit_creation_method SHELXL-97
_cell_angle_alpha 90.00
_cell_angle_beta 102.1110(11)
_cell_angle_gamma 90.00
_cell_formula_units_Z 4
_cell_length_a 12.0336(4)
_cell_length_b 8.7530(3)
_cell_length_c 28.6544(8)
_cell_measurement_reflns_used 27329
_cell_measurement_temperature 123(2)
_cell_measurement_theta_max 27.48
_cell_measurement_theta_min 3.06
_cell_volume 2951.00(16)
_computing_cell_refinement PROCESS-AUTO
_computing_data_collection 'PROCESS-AUTO (Rigaku, 1998)'
_computing_data_reduction 'SHELXS-97 (Sheldrick, 1990)'
_computing_molecular_graphics 'ORTEX (P.McArdle, 1995)'
_computing_publication_material SHELXL-97
_computing_structure_refinement 'SHELXL-97 (Sheldrick, 1997)'
_computing_structure_solution SHELXS-97
_diffrn_ambient_temperature 123(2)
_diffrn_detector_area_resol_mean 10
_diffrn_measured_fraction_theta_full 0.994
_diffrn_measured_fraction_theta_max 0.994
_diffrn_measurement_device_type 'Rigaku R-AXIS RAPID Imaging Plate'
_diffrn_measurement_method \w
_diffrn_radiation_monochromator graphite
_diffrn_radiation_source 'Rigaku Rotating Anode Ultrax18'
_diffrn_radiation_type MoK\a
_diffrn_radiation_wavelength 0.71069
_diffrn_reflns_av_R_equivalents 0.0250
_diffrn_reflns_av_sigmaI/netI 0.0219
_diffrn_reflns_limit_h_max 15
_diffrn_reflns_limit_h_min -15
_diffrn_reflns_limit_k_max 11
_diffrn_reflns_limit_k_min -11
_diffrn_reflns_limit_l_max 37
_diffrn_reflns_limit_l_min -37
_diffrn_reflns_number 26198
_diffrn_reflns_theta_full 27.48
_diffrn_reflns_theta_max 27.48
_diffrn_reflns_theta_min 3.06
_exptl_absorpt_coefficient_mu 1.054
_exptl_absorpt_correction_T_max 1.0000
_exptl_absorpt_correction_T_min 0.7662
_exptl_absorpt_correction_type empirical
_exptl_absorpt_process_details
;
Higashi, T. (1995). Program for Absorption Correction.
Rigaku Corporation, Tokyo, Japan.
;
_exptl_crystal_colour black
_exptl_crystal_density_diffrn 1.550
_exptl_crystal_density_meas ?
_exptl_crystal_density_method 'not measured'
_exptl_crystal_description platelet
_exptl_crystal_F_000 1408
_exptl_crystal_size_max 0.380
_exptl_crystal_size_mid 0.180
_exptl_crystal_size_min 0.060
_refine_diff_density_max 0.698
_refine_diff_density_min -0.659
_refine_diff_density_rms 0.074
_refine_ls_extinction_method none
_refine_ls_goodness_of_fit_ref 1.050
_refine_ls_hydrogen_treatment mixed
_refine_ls_matrix_type full
_refine_ls_number_parameters 383
_refine_ls_number_reflns 6743
_refine_ls_number_restraints 0
_refine_ls_restrained_S_all 1.050
_refine_ls_R_factor_all 0.0276
_refine_ls_R_factor_gt 0.0235
_refine_ls_shift/su_max 0.002
_refine_ls_shift/su_mean 0.000
_refine_ls_structure_factor_coef Fsqd
_refine_ls_weighting_details 'calc w=1/[\s^2^(Fo^2^)+(0.0253P)^2^+3.2190P] where P=(Fo^2^+2Fc^2^)/3'
_refine_ls_weighting_scheme calc
_refine_ls_wR_factor_gt 0.0568
_refine_ls_wR_factor_ref 0.0587
_reflns_number_gt 6084
_reflns_number_total 6743
_reflns_threshold_expression >2sigma(I)
_cod_data_source_file om6b00277_si_002.cif
_cod_data_source_block 9
_cod_depositor_comments
;
The following automatic conversions were performed:

data item '_exptl_absorpt_correction_type' value 'Empirical' was
changed to 'empirical' in accordance with the
/home/saulius/struct/COD-crude-data/automatic-downloads/DataCite-retrospective/ACS/depositions/lib/dictionaries/cif_core.dic
dictionary named 'cif_core.dic' version 2.4.2 last updated on
2011-04-26.

data item '_symmetry_cell_setting' value 'Monoclinic' was changed to
'monoclinic' in accordance with the
/home/saulius/struct/COD-crude-data/automatic-downloads/DataCite-retrospective/ACS/depositions/lib/dictionaries/cif_core.dic
dictionary named 'cif_core.dic' version 2.4.2 last updated on
2011-04-26.

data item '_exptl_crystal_density_meas' value 'not measured' was
changed to '?' -- the value is perceived as not measured.

Automatic conversion script
Id: cif_fix_values 6909 2019-04-08 15:41:33Z antanas 
;
_cod_original_cell_volume 2950.99(16)
_cod_original_sg_symbol_H-M P21/c
_cod_database_code 4088644

loop_
_symmetry_equiv_pos_as_xyz
'x, y, z'
'x, -y+1/2, z+1/2'
'-x, -y, -z'
'-x, y-1/2, -z-1/2'

loop_
_atom_site_label
_atom_site_type_symbol
_atom_site_fract_x
_atom_site_fract_y
_atom_site_fract_z
_atom_site_U_iso_or_equiv
_atom_site_adp_type
_atom_site_occupancy
_atom_site_symmetry_multiplicity
_atom_site_calc_flag
_atom_site_refinement_flags
Ru1 Ru 0.833156(13) 0.916109(18) 0.109565(5) 0.01568(5) Uani 1 1 d .
Ru2 Ru 0.650142(13) 0.798782(18) 0.141888(5) 0.01531(5) Uani 1 1 d .
N1 N 0.67186(14) 1.02212(19) 0.10207(6) 0.0164(3) Uani 1 1 d .
N2 N 0.68014(15) 1.0495(2) 0.22911(6) 0.0202(3) Uani 1 1 d .
O1 O 0.36784(13) 1.26702(19) 0.08951(5) 0.0260(3) Uani 1 1 d .
O2 O 0.97138(12) 0.79831(18) 0.21990(5) 0.0239(3) Uani 1 1 d .
C1 C 0.63169(16) 1.0589(2) 0.14288(7) 0.0162(4) Uani 1 1 d .
C2 C 0.52878(16) 1.1421(2) 0.14102(7) 0.0180(4) Uani 1 1 d .
H2A H 0.5046 1.1678 0.1695 0.031(7) Uiso 1 1 calc R
C3 C 0.46590(17) 1.1840(2) 0.09762(7) 0.0201(4) Uani 1 1 d .
C4 C 0.50332(18) 1.1394(3) 0.05538(7) 0.0226(4) Uani 1 1 d .
H4A H 0.4594 1.1655 0.0249 0.037(7) Uiso 1 1 calc R
C5 C 0.60154(18) 1.0598(2) 0.05896(7) 0.0210(4) Uani 1 1 d .
H5A H 0.6231 1.0283 0.0304 0.025(6) Uiso 1 1 calc R
C6 C 0.33241(19) 1.3254(3) 0.13074(8) 0.0289(5) Uani 1 1 d .
H6A H 0.2631 1.3861 0.1207 0.034(7) Uiso 1 1 calc R
H6B H 0.3926 1.3899 0.1491 0.024(6) Uiso 1 1 calc R
H6C H 0.3172 1.2402 0.1507 0.031(7) Uiso 1 1 calc R
C7 C 0.70959(16) 1.0132(2) 0.18611(7) 0.0165(4) Uani 1 1 d .
C8 C 0.80951(16) 0.9339(2) 0.17908(7) 0.0168(4) Uani 1 1 d .
C9 C 0.87675(17) 0.8780(2) 0.22348(7) 0.0194(4) Uani 1 1 d .
C10 C 0.84808(18) 0.9095(3) 0.26682(7) 0.0230(4) Uani 1 1 d .
H10A H 0.8935 0.8723 0.2958 0.034(7) Uiso 1 1 calc R
C11 C 0.75014(18) 0.9978(3) 0.26716(7) 0.0222(4) Uani 1 1 d .
H11A H 0.7336 1.0216 0.2973 0.027(6) Uiso 1 1 calc R
C12 C 1.0483(2) 0.7592(3) 0.26380(8) 0.0350(6) Uani 1 1 d .
H12A H 1.1193 0.7197 0.2568 0.037(7) Uiso 1 1 calc R
H12B H 1.0136 0.6808 0.2806 0.048(9) Uiso 1 1 calc R
H12C H 1.0646 0.8503 0.2839 0.036(7) Uiso 1 1 calc R
C13 C 1.01479(17) 0.9447(3) 0.11329(8) 0.0228(4) Uani 1 1 d .
C14 C 0.98206(17) 0.7916(2) 0.09810(7) 0.0209(4) Uani 1 1 d .
C15 C 0.90343(18) 0.8026(3) 0.05232(7) 0.0227(4) Uani 1 1 d .
C16 C 0.88714(18) 0.9595(3) 0.04027(7) 0.0239(4) Uani 1 1 d .
C17 C 0.95446(18) 1.0482(3) 0.07846(8) 0.0250(5) Uani 1 1 d .
C18 C 1.10848(19) 0.9870(3) 0.15475(9) 0.0339(5) Uani 1 1 d .
H18A H 1.1150 0.9085 0.1796 0.066(11) Uiso 1 1 calc R
H18B H 1.0911 1.0856 0.1677 0.058(10) Uiso 1 1 calc R
H18C H 1.1804 0.9944 0.1440 0.047(8) Uiso 1 1 calc R
C19 C 1.0335(2) 0.6464(3) 0.12105(9) 0.0307(5) Uani 1 1 d .
H19A H 0.9775 0.5638 0.1142 0.063(10) Uiso 1 1 calc R
H19B H 1.0562 0.6611 0.1557 0.048(9) Uiso 1 1 calc R
H19C H 1.1004 0.6197 0.1083 0.050(9) Uiso 1 1 calc R
C20 C 0.8557(2) 0.6682(3) 0.02209(8) 0.0318(5) Uani 1 1 d .
H20A H 0.8378 0.5862 0.0426 0.054(10) Uiso 1 1 calc R
H20B H 0.9118 0.6315 0.0044 0.053(9) Uiso 1 1 calc R
H20C H 0.7863 0.6991 -0.0004 0.050(9) Uiso 1 1 calc R
C21 C 0.8213(2) 1.0239(3) -0.00599(8) 0.0354(6) Uani 1 1 d .
H21A H 0.7862 1.1208 0.0002 0.034(7) Uiso 1 1 calc R
H21B H 0.7620 0.9514 -0.0205 0.038(8) Uiso 1 1 calc R
H21C H 0.8728 1.0414 -0.0278 0.054(9) Uiso 1 1 calc R
C22 C 0.9687(2) 1.2196(3) 0.07903(11) 0.0403(6) Uani 1 1 d .
H22A H 0.8987 1.2672 0.0614 0.034(7) Uiso 1 1 calc R
H22B H 1.0320 1.2468 0.0640 0.067(11) Uiso 1 1 calc R
H22C H 0.9846 1.2561 0.1121 0.070(11) Uiso 1 1 calc R
C23 C 0.5433(2) 0.6201(3) 0.10569(8) 0.0373(6) Uani 1 1 d .
C24 C 0.47931(19) 0.7103(3) 0.13308(11) 0.0369(6) Uani 1 1 d .
C25 C 0.5352(3) 0.6953(3) 0.18188(10) 0.0409(7) Uani 1 1 d .
C26 C 0.6305(2) 0.6009(3) 0.18422(10) 0.0430(7) Uani 1 1 d .
C27 C 0.6353(2) 0.5527(3) 0.13846(12) 0.0401(6) Uani 1 1 d .
C28 C 0.5141(5) 0.5905(5) 0.05321(11) 0.0923(18) Uani 1 1 d .
H28A H 0.4623 0.6702 0.0375 0.088(16) Uiso 1 1 calc R
H28B H 0.4771 0.4906 0.0472 0.132 Uiso 1 1 calc R
H28C H 0.5836 0.5914 0.0405 0.139 Uiso 1 1 calc R
C29 C 0.3718(3) 0.7943(4) 0.1129(2) 0.113(2) Uani 1 1 d .
H29A H 0.3767 0.8389 0.0820 0.169 Uiso 1 1 calc R
H29B H 0.3606 0.8758 0.1349 0.169 Uiso 1 1 calc R
H29C H 0.3075 0.7232 0.1085 0.169 Uiso 1 1 calc R
C30 C 0.4960(5) 0.7690(5) 0.22315(17) 0.117(2) Uani 1 1 d .
H30A H 0.4547 0.8634 0.2123 0.176 Uiso 1 1 calc R
H30B H 0.5621 0.7930 0.2485 0.176 Uiso 1 1 calc R
H30C H 0.4457 0.6988 0.2355 0.176 Uiso 1 1 calc R
C31 C 0.7103(4) 0.5523(5) 0.23020(16) 0.106(2) Uani 1 1 d .
H31A H 0.7045 0.6248 0.2556 0.159 Uiso 1 1 calc R
H31B H 0.7885 0.5507 0.2254 0.159 Uiso 1 1 calc R
H31C H 0.6893 0.4500 0.2392 0.159 Uiso 1 1 calc R
C32 C 0.7241(3) 0.4436(3) 0.1272(2) 0.0906(17) Uani 1 1 d .
H32A H 0.7156 0.4353 0.0926 0.136 Uiso 1 1 calc R
H32B H 0.7139 0.3427 0.1406 0.136 Uiso 1 1 calc R
H32C H 0.8002 0.4823 0.1413 0.136 Uiso 1 1 calc R
H1 H 0.7613 0.7538 0.1070 0.046(8) Uiso 1 1 d R

loop_
_atom_site_aniso_label
_atom_site_aniso_U_11
_atom_site_aniso_U_22
_atom_site_aniso_U_33
_atom_site_aniso_U_23
_atom_site_aniso_U_13
_atom_site_aniso_U_12
Ru1 0.01538(8) 0.01658(8) 0.01687(8) 0.00011(6) 0.00748(6) -0.00030(6)
Ru2 0.01572(8) 0.01579(8) 0.01551(8) 0.00052(6) 0.00576(6) -0.00190(6)
N1 0.0168(8) 0.0172(8) 0.0165(7) -0.0005(7) 0.0060(6) -0.0014(6)
N2 0.0207(8) 0.0239(9) 0.0173(8) -0.0027(7) 0.0068(6) -0.0006(7)
O1 0.0210(7) 0.0320(9) 0.0246(7) 0.0014(7) 0.0038(6) 0.0084(6)
O2 0.0197(7) 0.0277(8) 0.0235(7) 0.0014(6) 0.0025(6) 0.0070(6)
C1 0.0169(9) 0.0159(9) 0.0167(9) -0.0009(7) 0.0058(7) -0.0020(7)
C2 0.0174(9) 0.0187(9) 0.0190(9) -0.0016(8) 0.0063(7) -0.0008(7)
C3 0.0175(9) 0.0196(10) 0.0239(10) 0.0005(8) 0.0057(8) 0.0006(8)
C4 0.0240(10) 0.0260(11) 0.0172(9) 0.0022(9) 0.0028(8) 0.0016(8)
C5 0.0231(10) 0.0254(11) 0.0155(9) -0.0004(8) 0.0067(7) -0.0011(8)
C6 0.0239(11) 0.0329(12) 0.0315(11) -0.0005(10) 0.0094(9) 0.0082(9)
C7 0.0170(9) 0.0175(9) 0.0160(8) -0.0011(8) 0.0055(7) -0.0024(7)
C8 0.0166(9) 0.0178(9) 0.0169(9) -0.0014(8) 0.0052(7) -0.0021(7)
C9 0.0177(9) 0.0190(10) 0.0216(9) -0.0004(8) 0.0046(7) -0.0007(7)
C10 0.0248(10) 0.0266(11) 0.0167(9) 0.0014(8) 0.0024(8) 0.0005(8)
C11 0.0240(10) 0.0272(11) 0.0166(9) -0.0015(8) 0.0066(7) -0.0018(8)
C12 0.0272(12) 0.0450(15) 0.0294(12) 0.0008(11) -0.0016(9) 0.0142(11)
C13 0.0171(9) 0.0268(11) 0.0282(10) -0.0036(9) 0.0131(8) -0.0022(8)
C14 0.0192(10) 0.0219(10) 0.0242(10) -0.0015(8) 0.0105(8) 0.0018(8)
C15 0.0221(10) 0.0278(11) 0.0219(10) -0.0021(9) 0.0127(8) 0.0003(8)
C16 0.0229(10) 0.0304(11) 0.0230(10) 0.0059(9) 0.0148(8) 0.0042(9)
C17 0.0235(10) 0.0231(11) 0.0342(11) 0.0015(9) 0.0192(9) -0.0010(8)
C18 0.0227(11) 0.0433(15) 0.0374(13) -0.0121(12) 0.0102(9) -0.0082(10)
C19 0.0321(12) 0.0271(12) 0.0348(12) 0.0011(10) 0.0110(10) 0.0097(10)
C20 0.0343(13) 0.0351(13) 0.0285(11) -0.0101(10) 0.0121(10) -0.0031(10)
C21 0.0311(12) 0.0510(16) 0.0287(11) 0.0147(12) 0.0168(10) 0.0097(12)
C22 0.0465(15) 0.0243(12) 0.0589(17) 0.0036(12) 0.0309(14) -0.0033(11)
C23 0.0550(16) 0.0356(13) 0.0221(11) -0.0055(10) 0.0097(10) -0.0317(12)
C24 0.0169(10) 0.0223(11) 0.0701(18) 0.0109(12) 0.0057(11) -0.0057(9)
C25 0.0566(17) 0.0370(14) 0.0390(14) -0.0108(12) 0.0326(13) -0.0300(13)
C26 0.0423(15) 0.0361(14) 0.0447(15) 0.0195(12) -0.0047(12) -0.0194(12)
C27 0.0316(13) 0.0195(11) 0.073(2) 0.0014(12) 0.0207(13) -0.0068(10)
C28 0.148(4) 0.096(3) 0.0289(15) -0.0096(19) 0.011(2) -0.091(3)
C29 0.0195(15) 0.046(2) 0.260(7) 0.047(3) 0.000(2) -0.0037(14)
C30 0.181(5) 0.098(3) 0.117(4) -0.066(3) 0.131(4) -0.096(4)
C31 0.104(3) 0.089(3) 0.092(3) 0.068(3) -0.054(3) -0.060(3)
C32 0.060(2) 0.0230(15) 0.207(5) -0.007(2) 0.069(3) -0.0048(14)

loop_
_atom_type_symbol
_atom_type_description
_atom_type_scat_dispersion_real
_atom_type_scat_dispersion_imag
_atom_type_scat_source
C C 0.0033 0.0016 'International Tables Vol C Tables 4.2.6.8 and 6.1.1.4'
H H 0.0000 0.0000 'International Tables Vol C Tables 4.2.6.8 and 6.1.1.4'
N N 0.0061 0.0033 'International Tables Vol C Tables 4.2.6.8 and 6.1.1.4'
O O 0.0106 0.0060 'International Tables Vol C Tables 4.2.6.8 and 6.1.1.4'
Ru Ru -1.2594 0.8363 'International Tables Vol C Tables 4.2.6.8 and 6.1.1.4'

loop_
_geom_angle_atom_site_label_1
_geom_angle_atom_site_label_2
_geom_angle_atom_site_label_3
_geom_angle
C8 Ru1 N1 75.98(7)
C8 Ru1 C14 117.67(8)
N1 Ru1 C14 165.21(7)
C8 Ru1 C13 106.40(8)
N1 Ru1 C13 147.29(7)
C14 Ru1 C13 38.51(8)
C8 Ru1 C17 125.98(8)
N1 Ru1 C17 113.65(7)
C14 Ru1 C17 64.16(8)
C13 Ru1 C17 38.13(8)
C8 Ru1 C15 152.66(8)
N1 Ru1 C15 126.90(7)
C14 Ru1 C15 38.38(8)
C13 Ru1 C15 63.65(8)
C17 Ru1 C15 63.16(8)
C8 Ru1 C16 163.39(8)
N1 Ru1 C16 105.34(7)
C14 Ru1 C16 63.39(8)
C13 Ru1 C16 63.33(8)
C17 Ru1 C16 37.93(8)
C15 Ru1 C16 36.96(8)
C8 Ru1 Ru2 54.99(5)
N1 Ru1 Ru2 54.49(4)
C14 Ru1 Ru2 127.12(6)
C13 Ru1 Ru2 152.69(6)
C17 Ru1 Ru2 168.14(6)
C15 Ru1 Ru2 122.23(6)
C16 Ru1 Ru2 139.31(6)
C23 Ru2 C26 63.99(10)
C23 Ru2 C24 39.16(11)
C26 Ru2 C24 64.14(10)
C23 Ru2 C27 38.49(11)
C26 Ru2 C27 37.56(11)
C24 Ru2 C27 64.55(9)
C23 Ru2 C25 64.40(9)
C26 Ru2 C25 37.85(12)
C24 Ru2 C25 38.40(11)
C27 Ru2 C25 63.41(10)
C23 Ru2 C1 132.89(10)
C26 Ru2 C1 140.36(10)
C24 Ru2 C1 105.40(8)
C27 Ru2 C1 169.92(8)
C25 Ru2 C1 109.54(9)
C23 Ru2 C7 161.49(9)
C26 Ru2 C7 113.89(9)
C24 Ru2 C7 122.45(9)
C27 Ru2 C7 148.62(10)
C25 Ru2 C7 102.08(8)
C1 Ru2 C7 36.75(7)
C23 Ru2 N1 119.79(8)
C26 Ru2 N1 175.39(9)
C24 Ru2 N1 116.73(8)
C27 Ru2 N1 147.04(9)
C25 Ru2 N1 140.00(9)
C1 Ru2 N1 35.31(6)
C7 Ru2 N1 61.64(6)
C23 Ru2 C8 161.55(10)
C26 Ru2 C8 109.25(9)
C24 Ru2 C8 155.92(10)
C27 Ru2 C8 125.64(9)
C25 Ru2 C8 121.90(9)
C1 Ru2 C8 63.84(7)
C7 Ru2 C8 36.39(7)
N1 Ru2 C8 68.01(6)
C23 Ru2 Ru1 123.21(7)
C26 Ru2 Ru1 132.62(8)
C24 Ru2 Ru1 154.22(8)
C27 Ru2 Ru1 114.80(7)
C25 Ru2 Ru1 166.92(9)
C1 Ru2 Ru1 73.76(5)
C7 Ru2 Ru1 72.70(5)
N1 Ru2 Ru1 48.49(4)
C8 Ru2 Ru1 47.30(5)
C5 N1 C1 116.08(16)
C5 N1 Ru1 124.77(13)
C1 N1 Ru1 119.15(13)
C5 N1 Ru2 122.17(13)
C1 N1 Ru2 71.65(10)
Ru1 N1 Ru2 77.02(5)
C11 N2 C7 114.83(17)
C3 O1 C6 116.52(17)
C9 O2 C12 116.92(17)
N1 C1 C2 122.50(17)
N1 C1 C7 112.27(16)
C2 C1 C7 125.08(17)
N1 C1 Ru2 73.04(11)
C2 C1 Ru2 126.35(14)
C7 C1 Ru2 71.83(11)
C3 C2 C1 118.82(18)
C2 C3 O1 126.41(18)
C2 C3 C4 119.03(18)
O1 C3 C4 114.56(18)
C5 C4 C3 119.96(19)
C4 C5 N1 123.36(18)
N2 C7 C8 127.67(17)
N2 C7 C1 117.22(17)
C8 C7 C1 115.11(16)
N2 C7 Ru2 124.71(13)
C8 C7 Ru2 72.57(11)
C1 C7 Ru2 71.42(11)
C7 C8 C9 111.76(16)
C7 C8 Ru1 117.21(13)
C9 C8 Ru1 131.03(14)
C7 C8 Ru2 71.04(11)
C9 C8 Ru2 119.36(14)
Ru1 C8 Ru2 77.71(6)
O2 C9 C10 122.74(18)
O2 C9 C8 115.58(17)
C10 C9 C8 121.64(19)
C9 C10 C11 118.73(19)
N2 C11 C10 125.13(19)
C17 C13 C14 108.23(19)
C17 C13 C18 125.7(2)
C14 C13 C18 125.5(2)
C17 C13 Ru1 71.41(12)
C14 C13 Ru1 70.74(11)
C18 C13 Ru1 130.18(15)
C13 C14 C15 107.29(18)
C13 C14 C19 126.4(2)
C15 C14 C19 125.6(2)
C13 C14 Ru1 70.75(11)
C15 C14 Ru1 72.69(11)
C19 C14 Ru1 129.25(15)
C16 C15 C14 108.35(19)
C16 C15 C20 126.9(2)
C14 C15 C20 124.6(2)
C16 C15 Ru1 72.16(11)
C14 C15 Ru1 68.93(11)
C20 C15 Ru1 127.94(15)
C15 C16 C17 108.01(19)
C15 C16 C21 126.7(2)
C17 C16 C21 125.0(2)
C15 C16 Ru1 70.88(11)
C17 C16 Ru1 68.99(11)
C21 C16 Ru1 130.20(15)
C13 C17 C16 108.07(19)
C13 C17 C22 125.7(2)
C16 C17 C22 126.0(2)
C13 C17 Ru1 70.46(11)
C16 C17 Ru1 73.08(11)
C22 C17 Ru1 127.11(15)
C27 C23 C24 107.3(2)
C27 C23 C28 125.4(3)
C24 C23 C28 127.0(3)
C27 C23 Ru2 71.27(14)
C24 C23 Ru2 70.91(13)
C28 C23 Ru2 127.10(18)
C25 C24 C23 106.7(2)
C25 C24 C29 128.1(4)
C23 C24 C29 125.1(4)
C25 C24 Ru2 71.16(13)
C23 C24 Ru2 69.93(13)
C29 C24 Ru2 126.41(19)
C26 C25 C24 108.3(2)
C26 C25 C30 127.0(4)
C24 C25 C30 124.7(4)
C26 C25 Ru2 70.50(14)
C24 C25 Ru2 70.44(13)
C30 C25 Ru2 125.04(19)
C27 C26 C25 109.2(2)
C27 C26 C31 126.1(4)
C25 C26 C31 124.6(4)
C27 C26 Ru2 71.44(15)
C25 C26 Ru2 71.65(14)
C31 C26 Ru2 126.07(19)
C26 C27 C23 108.4(2)
C26 C27 C32 124.2(3)
C23 C27 C32 127.4(3)
C26 C27 Ru2 70.99(15)
C23 C27 Ru2 70.24(14)
C32 C27 Ru2 125.57(18)

loop_
_geom_bond_atom_site_label_1
_geom_bond_atom_site_label_2
_geom_bond_distance
Ru1 C8 2.0762(19)
Ru1 N1 2.1212(16)
Ru1 C14 2.180(2)
Ru1 C13 2.180(2)
Ru1 C17 2.193(2)
Ru1 C15 2.231(2)
Ru1 C16 2.2473(19)
Ru1 Ru2 2.7602(2)
Ru2 C23 2.148(2)
Ru2 C26 2.156(2)
Ru2 C24 2.162(2)
Ru2 C27 2.162(2)
Ru2 C25 2.171(2)
Ru2 C1 2.288(2)
Ru2 C7 2.2936(19)
Ru2 N1 2.3059(16)
Ru2 C8 2.3139(19)
N1 C5 1.383(3)
N1 C1 1.394(2)
N2 C11 1.311(3)
N2 C7 1.388(2)
O1 C3 1.364(2)
O1 C6 1.432(3)
O2 C9 1.358(2)
O2 C12 1.438(3)
C1 C2 1.428(3)
C1 C7 1.444(3)
C2 C3 1.363(3)
C3 C4 1.431(3)
C4 C5 1.357(3)
C7 C8 1.439(3)
C8 C9 1.442(3)
C9 C10 1.384(3)
C10 C11 1.411(3)
C13 C17 1.428(3)
C13 C14 1.438(3)
C13 C18 1.503(3)
C14 C15 1.451(3)
C14 C19 1.503(3)
C15 C16 1.419(3)
C15 C20 1.502(3)
C16 C17 1.444(3)
C16 C21 1.504(3)
C17 C22 1.510(3)
C23 C27 1.421(4)
C23 C24 1.444(4)
C23 C28 1.493(4)
C24 C25 1.425(4)
C24 C29 1.495(4)
C25 C26 1.403(4)
C25 C30 1.507(4)
C26 C27 1.390(4)
C26 C31 1.519(4)
C27 C32 1.517(4)

loop_
_geom_torsion_atom_site_label_1
_geom_torsion_atom_site_label_2
_geom_torsion_atom_site_label_3
_geom_torsion_atom_site_label_4
_geom_torsion
C8 Ru1 Ru2 C23 -159.83(12)
N1 Ru1 Ru2 C23 102.34(11)
C14 Ru1 Ru2 C23 -59.40(12)
C13 Ru1 Ru2 C23 -107.08(16)
C17 Ru1 Ru2 C23 101.3(3)
C15 Ru1 Ru2 C23 -12.63(12)
C16 Ru1 Ru2 C23 31.67(13)
C8 Ru1 Ru2 C26 -76.14(13)
N1 Ru1 Ru2 C26 -173.97(12)
C14 Ru1 Ru2 C26 24.29(13)
C13 Ru1 Ru2 C26 -23.39(17)
C17 Ru1 Ru2 C26 -175.0(3)
C15 Ru1 Ru2 C26 71.06(13)
C16 Ru1 Ru2 C26 115.36(14)
C8 Ru1 Ru2 C24 161.03(17)
N1 Ru1 Ru2 C24 63.19(16)
C14 Ru1 Ru2 C24 -98.54(17)
C13 Ru1 Ru2 C24 -146.2(2)
C17 Ru1 Ru2 C24 62.1(3)
C15 Ru1 Ru2 C24 -51.78(17)
C16 Ru1 Ru2 C24 -7.47(18)
C8 Ru1 Ru2 C27 -116.54(12)
N1 Ru1 Ru2 C27 145.62(11)
C14 Ru1 Ru2 C27 -16.11(12)
C13 Ru1 Ru2 C27 -63.80(16)
C17 Ru1 Ru2 C27 144.6(3)
C15 Ru1 Ru2 C27 30.65(12)
C16 Ru1 Ru2 C27 74.95(13)
C8 Ru1 Ru2 C25 -37.5(3)
N1 Ru1 Ru2 C25 -135.3(3)
C14 Ru1 Ru2 C25 63.0(3)
C13 Ru1 Ru2 C25 15.3(3)
C17 Ru1 Ru2 C25 -136.3(4)
C15 Ru1 Ru2 C25 109.7(3)
C16 Ru1 Ru2 C25 154.0(3)
C8 Ru1 Ru2 C1 69.14(8)
N1 Ru1 Ru2 C1 -28.70(7)
C14 Ru1 Ru2 C1 169.57(9)
C13 Ru1 Ru2 C1 121.89(13)
C17 Ru1 Ru2 C1 -29.7(3)
C15 Ru1 Ru2 C1 -143.66(8)
C16 Ru1 Ru2 C1 -99.36(10)
C8 Ru1 Ru2 C7 30.71(8)
N1 Ru1 Ru2 C7 -67.13(7)
C14 Ru1 Ru2 C7 131.14(9)
C13 Ru1 Ru2 C7 83.46(13)
C17 Ru1 Ru2 C7 -68.2(3)
C15 Ru1 Ru2 C7 177.91(8)
C16 Ru1 Ru2 C7 -137.79(10)
C8 Ru1 Ru2 N1 97.84(9)
C14 Ru1 Ru2 N1 -161.73(9)
C13 Ru1 Ru2 N1 150.59(13)
C17 Ru1 Ru2 N1 -1.0(3)
C15 Ru1 Ru2 N1 -114.97(9)
C16 Ru1 Ru2 N1 -70.66(10)
N1 Ru1 Ru2 C8 -97.84(9)
C14 Ru1 Ru2 C8 100.43(10)
C13 Ru1 Ru2 C8 52.75(14)
C17 Ru1 Ru2 C8 -98.9(3)
C15 Ru1 Ru2 C8 147.20(10)
C16 Ru1 Ru2 C8 -168.50(11)
C8 Ru1 N1 C5 -177.09(17)
C14 Ru1 N1 C5 -18.7(4)
C13 Ru1 N1 C5 84.3(2)
C17 Ru1 N1 C5 59.43(18)
C15 Ru1 N1 C5 -13.86(19)
C16 Ru1 N1 C5 20.03(18)
Ru2 Ru1 N1 C5 -120.33(17)
C8 Ru1 N1 C1 3.34(14)
C14 Ru1 N1 C1 161.7(2)
C13 Ru1 N1 C1 -95.27(18)
C17 Ru1 N1 C1 -120.14(15)
C15 Ru1 N1 C1 166.57(13)
C16 Ru1 N1 C1 -159.55(14)
Ru2 Ru1 N1 C1 60.09(13)
C8 Ru1 N1 Ru2 -56.76(6)
C14 Ru1 N1 Ru2 101.6(3)
C13 Ru1 N1 Ru2 -155.36(11)
C17 Ru1 N1 Ru2 179.76(7)
C15 Ru1 N1 Ru2 106.48(8)
C16 Ru1 N1 Ru2 140.36(7)
C23 Ru2 N1 C5 13.48(19)
C26 Ru2 N1 C5 -130.9(11)
C24 Ru2 N1 C5 -31.12(18)
C27 Ru2 N1 C5 52.7(2)
C25 Ru2 N1 C5 -71.2(2)
C1 Ru2 N1 C5 -109.78(19)
C7 Ru2 N1 C5 -145.37(17)
C8 Ru2 N1 C5 174.85(16)
Ru1 Ru2 N1 C5 123.12(16)
C23 Ru2 N1 C1 123.26(13)
C26 Ru2 N1 C1 -21.1(11)
C24 Ru2 N1 C1 78.67(14)
C27 Ru2 N1 C1 162.48(16)
C25 Ru2 N1 C1 38.56(17)
C7 Ru2 N1 C1 -35.59(11)
C8 Ru2 N1 C1 -75.36(11)
Ru1 Ru2 N1 C1 -127.10(12)
C23 Ru2 N1 Ru1 -109.64(10)
C26 Ru2 N1 Ru1 106.0(11)
C24 Ru2 N1 Ru1 -154.23(9)
C27 Ru2 N1 Ru1 -70.42(15)
C25 Ru2 N1 Ru1 165.66(11)
C1 Ru2 N1 Ru1 127.10(12)
C7 Ru2 N1 Ru1 91.51(7)
C8 Ru2 N1 Ru1 51.74(6)
C5 N1 C1 C2 -5.2(3)
Ru1 N1 C1 C2 174.42(14)
Ru2 N1 C1 C2 -122.71(19)
C5 N1 C1 C7 179.02(17)
Ru1 N1 C1 C7 -1.4(2)
Ru2 N1 C1 C7 61.50(14)
C5 N1 C1 Ru2 117.52(16)
Ru1 N1 C1 Ru2 -62.86(10)
C23 Ru2 C1 N1 -82.06(14)
C26 Ru2 C1 N1 177.40(13)
C24 Ru2 C1 N1 -114.73(13)
C27 Ru2 C1 N1 -110.6(5)
C25 Ru2 C1 N1 -154.84(12)
C7 Ru2 C1 N1 121.14(15)
C8 Ru2 C1 N1 88.39(11)
Ru1 Ru2 C1 N1 38.47(9)
C23 Ru2 C1 C2 36.2(2)
C26 Ru2 C1 C2 -64.4(2)
C24 Ru2 C1 C2 3.51(19)
C27 Ru2 C1 C2 7.6(6)
C25 Ru2 C1 C2 -36.61(19)
C7 Ru2 C1 C2 -120.6(2)
N1 Ru2 C1 C2 118.2(2)
C8 Ru2 C1 C2 -153.37(18)
Ru1 Ru2 C1 C2 156.70(17)
C23 Ru2 C1 C7 156.81(12)
C26 Ru2 C1 C7 56.26(17)
C24 Ru2 C1 C7 124.14(13)
C27 Ru2 C1 C7 128.2(5)
C25 Ru2 C1 C7 84.02(13)
N1 Ru2 C1 C7 -121.14(15)
C8 Ru2 C1 C7 -32.75(10)
Ru1 Ru2 C1 C7 -82.67(10)
N1 C1 C2 C3 1.7(3)
C7 C1 C2 C3 176.91(19)
Ru2 C1 C2 C3 -90.6(2)
C1 C2 C3 O1 -177.99(19)
C1 C2 C3 C4 1.8(3)
C6 O1 C3 C2 5.0(3)
C6 O1 C3 C4 -174.75(19)
C2 C3 C4 C5 -1.5(3)
O1 C3 C4 C5 178.26(19)
C3 C4 C5 N1 -2.3(3)
C1 N1 C5 C4 5.5(3)
Ru1 N1 C5 C4 -174.08(16)
Ru2 N1 C5 C4 89.4(2)
C11 N2 C7 C8 -3.6(3)
C11 N2 C7 C1 176.13(18)
C11 N2 C7 Ru2 90.7(2)
N1 C1 C7 N2 177.61(17)
C2 C1 C7 N2 2.0(3)
Ru2 C1 C7 N2 -120.17(17)
N1 C1 C7 C8 -2.7(2)
C2 C1 C7 C8 -178.31(18)
Ru2 C1 C7 C8 59.56(15)
N1 C1 C7 Ru2 -62.21(14)
C2 C1 C7 Ru2 122.1(2)
C23 Ru2 C7 N2 45.4(3)
C26 Ru2 C7 N2 -33.8(2)
C24 Ru2 C7 N2 39.7(2)
C27 Ru2 C7 N2 -54.0(2)
C25 Ru2 C7 N2 4.18(19)
C1 Ru2 C7 N2 110.7(2)
N1 Ru2 C7 N2 144.95(18)
C8 Ru2 C7 N2 -124.2(2)
Ru1 Ru2 C7 N2 -163.41(17)
C23 Ru2 C7 C8 169.6(2)
C26 Ru2 C7 C8 90.38(14)
C24 Ru2 C7 C8 163.90(12)
C27 Ru2 C7 C8 70.22(19)
C25 Ru2 C7 C8 128.35(13)
C1 Ru2 C7 C8 -125.09(16)
N1 Ru2 C7 C8 -90.88(11)
Ru1 Ru2 C7 C8 -39.24(10)
C23 Ru2 C7 C1 -65.3(3)
C26 Ru2 C7 C1 -144.53(13)
C24 Ru2 C7 C1 -71.01(14)
C27 Ru2 C7 C1 -164.70(15)
C25 Ru2 C7 C1 -106.57(13)
N1 Ru2 C7 C1 34.21(10)
C8 Ru2 C7 C1 125.09(16)
Ru1 Ru2 C7 C1 85.85(10)
N2 C7 C8 C9 5.9(3)
C1 C7 C8 C9 -173.84(17)
Ru2 C7 C8 C9 -114.91(16)
N2 C7 C8 Ru1 -174.69(16)
C1 C7 C8 Ru1 5.6(2)
Ru2 C7 C8 Ru1 64.54(11)
N2 C7 C8 Ru2 120.8(2)
C1 C7 C8 Ru2 -58.94(15)
N1 Ru1 C8 C7 -4.70(14)
C14 Ru1 C8 C7 -178.60(14)
C13 Ru1 C8 C7 141.46(15)
C17 Ru1 C8 C7 104.55(16)
C15 Ru1 C8 C7 -154.54(16)
C16 Ru1 C8 C7 92.0(3)
Ru2 Ru1 C8 C7 -60.92(13)
N1 Ru1 C8 C9 174.6(2)
C14 Ru1 C8 C9 0.7(2)
C13 Ru1 C8 C9 -39.2(2)
C17 Ru1 C8 C9 -76.1(2)
C15 Ru1 C8 C9 24.8(3)
C16 Ru1 C8 C9 -88.6(3)
Ru2 Ru1 C8 C9 118.4(2)
N1 Ru1 C8 Ru2 56.22(6)
C14 Ru1 C8 Ru2 -117.68(7)
C13 Ru1 C8 Ru2 -157.62(7)
C17 Ru1 C8 Ru2 165.47(7)
C15 Ru1 C8 Ru2 -93.62(16)
C16 Ru1 C8 Ru2 153.0(2)
C23 Ru2 C8 C7 -169.5(2)
C26 Ru2 C8 C7 -104.44(14)
C24 Ru2 C8 C7 -35.0(2)
C27 Ru2 C8 C7 -142.92(13)
C25 Ru2 C8 C7 -64.60(15)
C1 Ru2 C8 C7 33.06(10)
N1 Ru2 C8 C7 71.60(11)
Ru1 Ru2 C8 C7 124.73(13)
C23 Ru2 C8 C9 -64.7(3)
C26 Ru2 C8 C9 0.42(19)
C24 Ru2 C8 C9 69.9(3)
C27 Ru2 C8 C9 -38.1(2)
C25 Ru2 C8 C9 40.3(2)
C1 Ru2 C8 C9 137.91(17)
C7 Ru2 C8 C9 104.86(19)
N1 Ru2 C8 C9 176.46(17)
Ru1 Ru2 C8 C9 -130.41(18)
C23 Ru2 C8 Ru1 65.7(3)
C26 Ru2 C8 Ru1 130.83(10)
C24 Ru2 C8 Ru1 -159.73(18)
C27 Ru2 C8 Ru1 92.34(11)
C25 Ru2 C8 Ru1 170.67(10)
C1 Ru2 C8 Ru1 -91.68(7)
C7 Ru2 C8 Ru1 -124.73(13)
N1 Ru2 C8 Ru1 -53.13(6)
C12 O2 C9 C10 -5.9(3)
C12 O2 C9 C8 171.71(19)
C7 C8 C9 O2 178.46(17)
Ru1 C8 C9 O2 -0.9(3)
Ru2 C8 C9 O2 98.65(18)
C7 C8 C9 C10 -3.9(3)
Ru1 C8 C9 C10 176.72(16)
Ru2 C8 C9 C10 -83.7(2)
O2 C9 C10 C11 177.79(19)
C8 C9 C10 C11 0.4(3)
C7 N2 C11 C10 -1.0(3)
C9 C10 C11 N2 2.5(3)
C8 Ru1 C13 C17 -128.09(13)
N1 Ru1 C13 C17 -38.61(19)
C14 Ru1 C13 C17 117.85(18)
C15 Ru1 C13 C17 79.34(13)
C16 Ru1 C13 C17 37.85(13)
Ru2 Ru1 C13 C17 -170.90(10)
C8 Ru1 C13 C14 114.06(12)
N1 Ru1 C13 C14 -156.46(12)
C17 Ru1 C13 C14 -117.85(18)
C15 Ru1 C13 C14 -38.51(12)
C16 Ru1 C13 C14 -80.00(13)
Ru2 Ru1 C13 C14 71.25(17)
C8 Ru1 C13 C18 -6.7(2)
N1 Ru1 C13 C18 82.8(3)
C14 Ru1 C13 C18 -120.7(3)
C17 Ru1 C13 C18 121.4(3)
C15 Ru1 C13 C18 -159.2(2)
C16 Ru1 C13 C18 159.3(2)
Ru2 Ru1 C13 C18 -49.5(3)
C17 C13 C14 C15 2.0(2)
C18 C13 C14 C15 -169.86(19)
Ru1 C13 C14 C15 63.97(13)
C17 C13 C14 C19 172.97(19)
C18 C13 C14 C19 1.1(3)
Ru1 C13 C14 C19 -125.1(2)
C17 C13 C14 Ru1 -61.93(13)
C18 C13 C14 Ru1 126.2(2)
C8 Ru1 C14 C13 -81.54(14)
N1 Ru1 C14 C13 122.3(3)
C17 Ru1 C14 C13 37.34(12)
C15 Ru1 C14 C13 116.01(17)
C16 Ru1 C14 C13 79.82(13)
Ru2 Ru1 C14 C13 -146.99(10)
C8 Ru1 C14 C15 162.45(12)
N1 Ru1 C14 C15 6.2(3)
C13 Ru1 C14 C15 -116.01(17)
C17 Ru1 C14 C15 -78.67(13)
C16 Ru1 C14 C15 -36.19(12)
Ru2 Ru1 C14 C15 97.00(12)
C8 Ru1 C14 C19 40.2(2)
N1 Ru1 C14 C19 -116.0(3)
C13 Ru1 C14 C19 121.8(3)
C17 Ru1 C14 C19 159.1(2)
C15 Ru1 C14 C19 -122.2(3)
C16 Ru1 C14 C19 -158.4(2)
Ru2 Ru1 C14 C19 -25.2(2)
C13 C14 C15 C16 -1.0(2)
C19 C14 C15 C16 -171.98(19)
Ru1 C14 C15 C16 61.73(14)
C13 C14 C15 C20 174.98(19)
C19 C14 C15 C20 4.0(3)
Ru1 C14 C15 C20 -122.3(2)
C13 C14 C15 Ru1 -62.69(13)
C19 C14 C15 Ru1 126.3(2)
C8 Ru1 C15 C16 -154.14(16)
N1 Ru1 C15 C16 63.42(15)
C14 Ru1 C15 C16 -118.57(18)
C13 Ru1 C15 C16 -79.93(14)
C17 Ru1 C15 C16 -37.09(13)
Ru2 Ru1 C15 C16 130.76(11)
C8 Ru1 C15 C14 -35.6(2)
N1 Ru1 C15 C14 -178.01(11)
C13 Ru1 C15 C14 38.64(12)
C17 Ru1 C15 C14 81.49(13)
C16 Ru1 C15 C14 118.57(18)
Ru2 Ru1 C15 C14 -110.66(11)
C8 Ru1 C15 C20 82.5(3)
N1 Ru1 C15 C20 -59.9(2)
C14 Ru1 C15 C20 118.1(2)
C13 Ru1 C15 C20 156.7(2)
C17 Ru1 C15 C20 -160.4(2)
C16 Ru1 C15 C20 -123.3(3)
Ru2 Ru1 C15 C20 7.4(2)
C14 C15 C16 C17 -0.5(2)
C20 C15 C16 C17 -176.30(19)
Ru1 C15 C16 C17 59.22(13)
C14 C15 C16 C21 173.89(19)
C20 C15 C16 C21 -1.9(3)
Ru1 C15 C16 C21 -126.4(2)
C14 C15 C16 Ru1 -59.70(13)
C20 C15 C16 Ru1 124.5(2)
C8 Ru1 C16 C15 135.5(3)
N1 Ru1 C16 C15 -132.13(13)
C14 Ru1 C16 C15 37.58(13)
C13 Ru1 C16 C15 80.88(14)
C17 Ru1 C16 C15 118.93(18)
Ru2 Ru1 C16 C15 -79.33(14)
C8 Ru1 C16 C17 16.6(3)
N1 Ru1 C16 C17 108.94(12)
C14 Ru1 C16 C17 -81.35(13)
C13 Ru1 C16 C17 -38.05(12)
C15 Ru1 C16 C17 -118.93(18)
Ru2 Ru1 C16 C17 161.74(10)
C8 Ru1 C16 C21 -102.2(3)
N1 Ru1 C16 C21 -9.8(2)
C14 Ru1 C16 C21 159.9(3)
C13 Ru1 C16 C21 -156.8(3)
C17 Ru1 C16 C21 -118.7(3)
C15 Ru1 C16 C21 122.3(3)
Ru2 Ru1 C16 C21 43.0(3)
C14 C13 C17 C16 -2.4(2)
C18 C13 C17 C16 169.53(19)
Ru1 C13 C17 C16 -63.85(13)
C14 C13 C17 C22 -176.3(2)
C18 C13 C17 C22 -4.4(3)
Ru1 C13 C17 C22 122.2(2)
C14 C13 C17 Ru1 61.50(13)
C18 C13 C17 Ru1 -126.6(2)
C15 C16 C17 C13 1.8(2)
C21 C16 C17 C13 -172.73(19)
Ru1 C16 C17 C13 62.16(13)
C15 C16 C17 C22 175.7(2)
C21 C16 C17 C22 1.2(3)
Ru1 C16 C17 C22 -123.9(2)
C15 C16 C17 Ru1 -60.41(14)
C21 C16 C17 Ru1 125.1(2)
C8 Ru1 C17 C13 68.91(15)
N1 Ru1 C17 C13 158.40(11)
C14 Ru1 C17 C13 -37.71(12)
C15 Ru1 C17 C13 -80.74(13)
C16 Ru1 C17 C13 -116.87(18)
Ru2 Ru1 C17 C13 159.3(2)
C8 Ru1 C17 C16 -174.22(12)
N1 Ru1 C17 C16 -84.73(13)
C14 Ru1 C17 C16 79.16(13)
C13 Ru1 C17 C16 116.87(18)
C15 Ru1 C17 C16 36.14(12)
Ru2 Ru1 C17 C16 -83.8(3)
C8 Ru1 C17 C22 -51.6(3)
N1 Ru1 C17 C22 37.9(3)
C14 Ru1 C17 C22 -158.2(3)
C13 Ru1 C17 C22 -120.5(3)
C15 Ru1 C17 C22 158.8(3)
C16 Ru1 C17 C22 122.6(3)
Ru2 Ru1 C17 C22 38.8(5)
C26 Ru2 C23 C27 -36.53(16)
C24 Ru2 C23 C27 -116.8(2)
C25 Ru2 C23 C27 -78.76(17)
C1 Ru2 C23 C27 -172.28(14)
C7 Ru2 C23 C27 -124.4(3)
N1 Ru2 C23 C27 146.45(14)
C8 Ru2 C23 C27 35.8(3)
Ru1 Ru2 C23 C27 89.00(15)
C26 Ru2 C23 C24 80.24(17)
C27 Ru2 C23 C24 116.8(2)
C25 Ru2 C23 C24 38.02(16)
C1 Ru2 C23 C24 -55.50(18)
C7 Ru2 C23 C24 -7.6(3)
N1 Ru2 C23 C24 -96.77(15)
C8 Ru2 C23 C24 152.6(2)
Ru1 Ru2 C23 C24 -154.22(12)
C26 Ru2 C23 C28 -157.3(4)
C24 Ru2 C23 C28 122.5(4)
C27 Ru2 C23 C28 -120.7(4)
C25 Ru2 C23 C28 160.5(4)
C1 Ru2 C23 C28 67.0(4)
C7 Ru2 C23 C28 114.9(4)
N1 Ru2 C23 C28 25.7(4)
C8 Ru2 C23 C28 -84.9(5)
Ru1 Ru2 C23 C28 -31.7(4)
C27 C23 C24 C25 0.3(2)
C28 C23 C24 C25 175.4(2)
Ru2 C23 C24 C25 -62.06(15)
C27 C23 C24 C29 -176.6(2)
C28 C23 C24 C29 -1.5(4)
Ru2 C23 C24 C29 121.0(3)
C27 C23 C24 Ru2 62.35(16)
C28 C23 C24 Ru2 -122.6(3)
C23 Ru2 C24 C25 116.6(2)
C26 Ru2 C24 C25 36.76(16)
C27 Ru2 C24 C25 78.61(17)
C1 Ru2 C24 C25 -102.18(16)
C7 Ru2 C24 C25 -66.25(17)
N1 Ru2 C24 C25 -138.19(15)
C8 Ru2 C24 C25 -42.5(3)
Ru1 Ru2 C24 C25 173.36(14)
C26 Ru2 C24 C23 -79.83(17)
C27 Ru2 C24 C23 -37.98(15)
C25 Ru2 C24 C23 -116.6(2)
C1 Ru2 C24 C23 141.22(14)
C7 Ru2 C24 C23 177.15(13)
N1 Ru2 C24 C23 105.21(14)
C8 Ru2 C24 C23 -159.07(18)
Ru1 Ru2 C24 C23 56.8(2)
C23 Ru2 C24 C29 -119.5(4)
C26 Ru2 C24 C29 160.7(4)
C27 Ru2 C24 C29 -157.4(4)
C25 Ru2 C24 C29 123.9(4)
C1 Ru2 C24 C29 21.8(4)
C7 Ru2 C24 C29 57.7(4)
N1 Ru2 C24 C29 -14.2(4)
C8 Ru2 C24 C29 81.5(4)
Ru1 Ru2 C24 C29 -62.7(4)
C23 C24 C25 C26 0.6(3)
C29 C24 C25 C26 177.4(3)
Ru2 C24 C25 C26 -60.63(17)
C23 C24 C25 C30 -179.1(2)
C29 C24 C25 C30 -2.3(4)
Ru2 C24 C25 C30 119.7(3)
C23 C24 C25 Ru2 61.26(15)
C29 C24 C25 Ru2 -122.0(3)
C23 Ru2 C25 C26 79.87(18)
C24 Ru2 C25 C26 118.6(2)
C27 Ru2 C25 C26 36.81(16)
C1 Ru2 C25 C26 -151.03(15)
C7 Ru2 C25 C26 -113.55(16)
N1 Ru2 C25 C26 -173.51(14)
C8 Ru2 C25 C26 -80.31(17)
Ru1 Ru2 C25 C26 -48.5(4)
C23 Ru2 C25 C24 -38.76(16)
C26 Ru2 C25 C24 -118.6(2)
C27 Ru2 C25 C24 -81.82(17)
C1 Ru2 C25 C24 90.34(15)
C7 Ru2 C25 C24 127.82(15)
N1 Ru2 C25 C24 67.86(19)
C8 Ru2 C25 C24 161.06(13)
Ru1 Ru2 C25 C24 -167.2(2)
C23 Ru2 C25 C30 -158.0(4)
C26 Ru2 C25 C30 122.1(4)
C24 Ru2 C25 C30 -119.3(5)
C27 Ru2 C25 C30 158.9(4)
C1 Ru2 C25 C30 -28.9(4)
C7 Ru2 C25 C30 8.6(4)
N1 Ru2 C25 C30 -51.4(4)
C8 Ru2 C25 C30 41.8(4)
Ru1 Ru2 C25 C30 73.6(6)
C24 C25 C26 C27 -1.3(3)
C30 C25 C26 C27 178.3(3)
Ru2 C25 C26 C27 -61.93(17)
C24 C25 C26 C31 -177.8(2)
C30 C25 C26 C31 1.9(4)
Ru2 C25 C26 C31 121.7(3)
C24 C25 C26 Ru2 60.59(16)
C30 C25 C26 Ru2 -119.7(3)
C23 Ru2 C26 C27 37.43(16)
C24 Ru2 C26 C27 81.19(17)
C25 Ru2 C26 C27 118.5(2)
C1 Ru2 C26 C27 164.16(14)
C7 Ru2 C26 C27 -162.88(14)
N1 Ru2 C26 C27 -176.8(10)
C8 Ru2 C26 C27 -123.94(15)
Ru1 Ru2 C26 C27 -74.85(17)
C23 Ru2 C26 C25 -81.05(17)
C24 Ru2 C26 C25 -37.29(16)
C27 Ru2 C26 C25 -118.5(2)
C1 Ru2 C26 C25 45.7(2)
C7 Ru2 C26 C25 78.64(16)
N1 Ru2 C26 C25 64.7(11)
C8 Ru2 C26 C25 117.58(15)
Ru1 Ru2 C26 C25 166.67(12)
C23 Ru2 C26 C31 159.1(4)
C24 Ru2 C26 C31 -157.2(4)
C27 Ru2 C26 C31 121.6(5)
C25 Ru2 C26 C31 -119.9(5)
C1 Ru2 C26 C31 -74.2(4)
C7 Ru2 C26 C31 -41.2(4)
N1 Ru2 C26 C31 -55.1(13)
C8 Ru2 C26 C31 -2.3(4)
Ru1 Ru2 C26 C31 46.8(4)
C25 C26 C27 C23 1.5(3)
C31 C26 C27 C23 177.9(2)
Ru2 C26 C27 C23 -60.53(17)
C25 C26 C27 C32 -177.3(2)
C31 C26 C27 C32 -0.9(4)
Ru2 C26 C27 C32 120.7(2)
C25 C26 C27 Ru2 62.06(17)
C31 C26 C27 Ru2 -121.6(3)
C24 C23 C27 C26 -1.1(3)
C28 C23 C27 C26 -176.3(2)
Ru2 C23 C27 C26 61.01(17)
C24 C23 C27 C32 177.7(2)
C28 C23 C27 C32 2.5(4)
Ru2 C23 C27 C32 -120.2(3)
C24 C23 C27 Ru2 -62.12(16)
C28 C23 C27 Ru2 122.7(3)
C23 Ru2 C27 C26 -118.6(2)
C24 Ru2 C27 C26 -80.01(18)
C25 Ru2 C27 C26 -37.09(17)
C1 Ru2 C27 C26 -84.4(6)
C7 Ru2 C27 C26 31.1(2)
N1 Ru2 C27 C26 179.52(15)
C8 Ru2 C27 C26 74.52(18)
Ru1 Ru2 C27 C26 128.52(15)
C26 Ru2 C27 C23 118.6(2)
C24 Ru2 C27 C23 38.64(15)
C25 Ru2 C27 C23 81.56(17)
C1 Ru2 C27 C23 34.2(6)
C7 Ru2 C27 C23 149.78(15)
N1 Ru2 C27 C23 -61.8(2)
C8 Ru2 C27 C23 -166.83(13)
Ru1 Ru2 C27 C23 -112.84(13)
C23 Ru2 C27 C32 122.4(4)
C26 Ru2 C27 C32 -118.9(4)
C24 Ru2 C27 C32 161.0(4)
C25 Ru2 C27 C32 -156.0(4)
C1 Ru2 C27 C32 156.7(5)
C7 Ru2 C27 C32 -87.8(4)
N1 Ru2 C27 C32 60.6(4)
C8 Ru2 C27 C32 -44.4(4)
Ru1 Ru2 C27 C32 9.6(4)
